data_2017292
loop_
_publ_author_name
'Wang, Guan-Hua'
'Li, Zhi-Gang'
'Jia, Heng-Qing'
'Hu, Ning-Hai'
'Xu, Jing-Wei'

_publ_section_title
;
 Constructing mixed-metal coordination polymers from
 copper(II)--pyridinedicarboxylate metalloligands
;
_journal_coeditor_code FN3027
_journal_issue 9
_journal_name_full 'Acta Crystallographica Section C'
_journal_page_first m333
_journal_page_last m336
_journal_paper_doi 10.1107/S010827010902890X
_journal_volume 65
_journal_year 2009
_chemical_formula_iupac '[Ag (H2 O)2] [Ag Cu (C7 H3 N O4)2 (H2 O)], 3H2 O'
_chemical_formula_moiety 'Ag1 H4 O2 +, C14 H8 Ag1 Cu N2 O9 -, 3(H2 O)'
_chemical_formula_sum 'C14 H18 Ag2 Cu N2 O14'
_chemical_formula_weight 717.58
_chemical_name_systematic
;
<i>catena</i>-poly[[diaquasilver(I)]
[bis[aquacopper(II)]-\m-pyridine-2,5-dicarboxylato-
2:1\k^4^<i>N</i>,<i>O</i>^2^:<i>O</i>^5^,<i>O</i>^5'^-
\m~3~-pyridine-2,5-dicarboxylato-
2':1:1'\k^5^<i>N</i>,<i>O</i>^2^:<i>O</i>^5^:<i>O</i>^5^,<i>O</i>^5'^-
disilver(I)-\m~3~-pyridine-2,5-dicarboxylato-
1:1':2''\k^5^<i>O</i>^5^,<i>O</i>^5'^:<i>O</i>^5^:<i>N</i>,<i>O</i>^2^-
\m-pyridine-2,5-dicarboxylato-
1':2'''\k^4^<i>O</i>^5^,<i>O</i>^5'^:<i>N</i>,<i>O</i>^2^] hexahydrate]
;
_space_group_IT_number 2
_symmetry_cell_setting triclinic
_symmetry_space_group_name_Hall '-P 1'
_symmetry_space_group_name_H-M 'P -1'
_atom_sites_solution_hydrogens geom
_atom_sites_solution_primary direct
_atom_sites_solution_secondary difmap
_audit_creation_method SHELXL-97
_cell_angle_alpha 74.685(2)
_cell_angle_beta 85.084(2)
_cell_angle_gamma 88.818(2)
_cell_formula_units_Z 2
_cell_length_a 7.4307(8)
_cell_length_b 10.8485(11)
_cell_length_c 13.5487(14)
_cell_measurement_reflns_used 1959
_cell_measurement_temperature 187(2)
_cell_measurement_theta_max 26.03
_cell_measurement_theta_min 2.75
_cell_volume 1049.52(19)
_computing_cell_refinement 'SAINT (Bruker, 2007)'
_computing_data_collection 'SMART (Bruker, 2007)'
_computing_data_reduction 'SAINT (Bruker, 2007)'
_computing_molecular_graphics 'SHELXTL (Sheldrick, 2008) and DIAMOND (Brandenburg, 1999)'
_computing_publication_material 'SHELXTL (Sheldrick, 2008)'
_computing_structure_refinement 'SHELXL97 (Sheldrick, 2008)'
_computing_structure_solution 'SHELXS97 (Sheldrick, 2008)'
_diffrn_ambient_temperature 187(2)
_diffrn_measured_fraction_theta_full 0.980
_diffrn_measured_fraction_theta_max 0.980
_diffrn_measurement_device_type 'Bruker SMART APEX CCD'
_diffrn_measurement_method '\f and \w scans'
_diffrn_radiation_monochromator graphite
_diffrn_radiation_source 'sealed tube'
_diffrn_radiation_type MoK\a
_diffrn_radiation_wavelength 0.71073
_diffrn_reflns_av_R_equivalents 0.0199
_diffrn_reflns_av_sigmaI/netI 0.0434
_diffrn_reflns_limit_h_max 8
_diffrn_reflns_limit_h_min -8
_diffrn_reflns_limit_k_max 13
_diffrn_reflns_limit_k_min -13
_diffrn_reflns_limit_l_max 16
_diffrn_reflns_limit_l_min -9
_diffrn_reflns_number 5691
_diffrn_reflns_theta_full 25.50
_diffrn_reflns_theta_max 25.50
_diffrn_reflns_theta_min 1.95
_exptl_absorpt_coefficient_mu 2.928
_exptl_absorpt_correction_T_max 0.889
_exptl_absorpt_correction_T_min 0.513
_exptl_absorpt_correction_type multi-scan
_exptl_absorpt_process_details '(SADABS; Sheldrick, 1996)'
_exptl_crystal_colour blue
_exptl_crystal_density_diffrn 2.271
_exptl_crystal_density_method 'not measured'
_exptl_crystal_description plate
_exptl_crystal_F_000 702
_exptl_crystal_size_max 0.26
_exptl_crystal_size_mid 0.17
_exptl_crystal_size_min 0.04
_refine_diff_density_max 1.601
_refine_diff_density_min -0.793
_refine_ls_extinction_method none
_refine_ls_goodness_of_fit_ref 0.992
_refine_ls_hydrogen_treatment mixed
_refine_ls_matrix_type full
_refine_ls_number_parameters 334
_refine_ls_number_reflns 3822
_refine_ls_number_restraints 18
_refine_ls_restrained_S_all 0.990
_refine_ls_R_factor_all 0.0515
_refine_ls_R_factor_gt 0.0386
_refine_ls_shift/su_max 0.001
_refine_ls_shift/su_mean 0.000
_refine_ls_structure_factor_coef Fsqd
_refine_ls_weighting_details 'calc w=1/[\s^2^(Fo^2^)+(0.0549P)^2^+0.7715P] where P=(Fo^2^+2Fc^2^)/3'
_refine_ls_weighting_scheme calc
_refine_ls_wR_factor_gt 0.0914
_refine_ls_wR_factor_ref 0.0970
_reflns_number_gt 3113
_reflns_number_total 3822
_reflns_threshold_expression >2\s(I)
_cod_data_source_file fn3027.cif
_cod_data_source_block I
_cod_depositor_comments
;
The following automatic conversions were performed:
'_symmetry_cell_setting' value 'Triclinic' changed to 'triclinic'
according to '/home/saulius/struct/CIF-dictionaries/cif_core.dic'
dictionary named 'cif_core.dic' version 2.4.1 from 2010-06-29.

Automatic conversion script
Id: cif_fix_enum 1527 2010-12-29 10:47:43Z saulius 

The following automatic conversions were performed:

'_symmetry_cell_setting' value 'Triclinic' changed to 'triclinic'
according to /home/saulius/struct/CIF-dictionaries/cif_core.dic
dictionary named 'cif_core.dic' version 2.4.1 from 2010-06-29.

Automatic conversion script
Id: cif_fix_values 1715 2011-07-08 13:25:40Z adriana 
;
_cod_database_code 2017292
_cod_database_fobs_code 2017292

loop_
_symmetry_equiv_pos_as_xyz
'x, y, z'
'-x, -y, -z'

loop_
_atom_site_type_symbol
_atom_site_label
_atom_site_fract_x
_atom_site_fract_y
_atom_site_fract_z
_atom_site_U_iso_or_equiv
_atom_site_adp_type
_atom_site_calc_flag
_atom_site_refinement_flags
_atom_site_occupancy
_atom_site_disorder_assembly
_atom_site_disorder_group
Cu Cu1 0.84830(8) 0.38580(5) 0.61369(4) 0.01712(15) Uani d . 1 . .
Ag Ag1 0.41093(6) 0.35394(4) 0.08504(3) 0.03499(14) Uani d . 1 . .
Ag Ag2 0.57850(6) 0.10229(4) 0.04659(3) 0.03073(14) Uani d . 1 . .
O O1W 0.5863(5) 0.3471(3) 0.7201(3) 0.0258(8) Uani d D 1 . .
H H1A 0.551(6) 0.415(3) 0.730(4) 0.031 Uiso d D 1 . .
H H1B 0.511(5) 0.319(4) 0.691(4) 0.031 Uiso d D 1 . .
O O2W 0.7399(7) 0.2271(4) -0.0749(4) 0.0517(12) Uani d D 1 . .
H H2A 0.759(10) 0.289(4) -0.052(5) 0.062 Uiso d D 1 . .
H H2B 0.690(9) 0.253(5) -0.129(3) 0.062 Uiso d D 1 . .
O O3W 0.4234(7) -0.0055(4) 0.1803(3) 0.0491(11) Uani d D 1 . .
H H3A 0.481(9) -0.069(4) 0.208(4) 0.059 Uiso d D 1 . .
H H3B 0.405(9) 0.040(5) 0.220(4) 0.059 Uiso d D 1 . .
O O4W 0.3425(5) 0.1942(4) 0.6676(3) 0.0315(9) Uani d D 1 . .
H H4A 0.237(3) 0.187(6) 0.692(3) 0.038 Uiso d D 1 . .
H H4B 0.345(6) 0.206(6) 0.6050(10) 0.038 Uiso d D 1 . .
O O5W 0.1807(7) 0.1327(4) 0.9494(4) 0.0522(12) Uani d D 1 . .
H H5A 0.114(8) 0.112(5) 1.003(3) 0.063 Uiso d D 1 . .
H H5B 0.218(9) 0.205(3) 0.942(5) 0.063 Uiso d D 1 . .
O O6W 0.0321(8) 0.9543(4) 0.8740(3) 0.0562(14) Uani d D 1 . .
H H6A 0.078(9) 1.016(4) 0.886(4) 0.067 Uiso d D 1 . .
H H6B 0.033(10) 0.966(6) 0.8116(12) 0.067 Uiso d D 1 . .
O O1 0.7831(5) 0.5530(3) 0.5288(3) 0.0221(7) Uani d . 1 . .
O O2 0.7663(4) 0.7578(3) 0.5295(3) 0.0207(7) Uani d . 1 . .
O O3 1.2602(5) 0.3753(3) 0.9460(3) 0.0306(9) Uani d . 1 . .
O O4 1.2489(5) 0.5685(3) 0.9715(3) 0.0302(9) Uani d . 1 . .
O O5 0.9483(4) 0.2195(3) 0.6835(3) 0.0198(7) Uani d . 1 . .
O O6 0.9620(5) 0.0163(3) 0.6752(3) 0.0253(8) Uani d . 1 . .
O O7 0.4966(5) 0.2265(3) 0.2323(3) 0.0296(8) Uani d . 1 . .
O O8 0.4999(5) 0.4212(3) 0.2545(3) 0.0248(8) Uani d . 1 . .
N N1 0.9509(5) 0.4889(4) 0.6972(3) 0.0164(8) Uani d . 1 . .
N N2 0.7663(5) 0.2895(4) 0.5197(3) 0.0161(8) Uani d . 1 . .
C C1 0.8080(6) 0.6464(4) 0.5675(4) 0.0162(10) Uani d . 1 . .
C C2 0.9016(6) 0.6129(4) 0.6659(4) 0.0168(10) Uani d . 1 . .
C C3 0.9396(6) 0.7004(4) 0.7188(4) 0.0179(10) Uani d . 1 . .
H H3 0.9009 0.7865 0.6965 0.022 Uiso calc R 1 . .
C C4 1.0354(6) 0.6605(5) 0.8052(4) 0.0205(10) Uani d . 1 . .
H H4 1.0612 0.7189 0.8435 0.025 Uiso calc R 1 . .
C C5 1.0930(6) 0.5346(5) 0.8354(4) 0.0185(10) Uani d . 1 . .
C C6 1.0461(6) 0.4515(5) 0.7793(4) 0.0182(10) Uani d . 1 . .
H H6 1.0831 0.3647 0.8001 0.022 Uiso calc R 1 . .
C C7 1.2071(7) 0.4898(5) 0.9252(4) 0.0220(11) Uani d . 1 . .
C C8 0.9155(6) 0.1282(5) 0.6423(4) 0.0192(10) Uani d . 1 . .
C C9 0.8092(6) 0.1648(4) 0.5493(4) 0.0160(10) Uani d . 1 . .
C C10 0.7612(6) 0.0776(5) 0.4982(4) 0.0208(10) Uani d . 1 . .
H H10 0.7898 -0.0105 0.5219 0.025 Uiso calc R 1 . .
C C11 0.6698(6) 0.1232(5) 0.4111(4) 0.0218(11) Uani d . 1 . .
H H11 0.6378 0.0663 0.3729 0.026 Uiso calc R 1 . .
C C12 0.6243(6) 0.2517(4) 0.3791(4) 0.0156(10) Uani d . 1 . .
C C13 0.6737(6) 0.3324(4) 0.4368(4) 0.0165(10) Uani d . 1 . .
H H13 0.6409 0.4201 0.4169 0.020 Uiso calc R 1 . .
C C14 0.5326(6) 0.3047(5) 0.2825(4) 0.0192(10) Uani d . 1 . .

loop_
_atom_site_aniso_label
_atom_site_aniso_U_11
_atom_site_aniso_U_22
_atom_site_aniso_U_33
_atom_site_aniso_U_12
_atom_site_aniso_U_13
_atom_site_aniso_U_23
Cu1 0.0218(3) 0.0152(3) 0.0168(3) 0.0012(2) -0.0090(2) -0.0062(2)
Ag1 0.0384(3) 0.0427(3) 0.0247(3) 0.00617(19) -0.01734(19) -0.00617(19)
Ag2 0.0368(2) 0.0278(2) 0.0280(3) -0.00359(17) -0.00126(18) -0.00833(18)
O1W 0.0223(18) 0.028(2) 0.031(2) -0.0010(15) -0.0030(16) -0.0127(17)
O2W 0.067(3) 0.052(3) 0.038(3) -0.015(2) -0.003(2) -0.016(2)
O3W 0.064(3) 0.044(3) 0.040(3) -0.001(2) -0.003(2) -0.014(2)
O4W 0.0251(19) 0.038(2) 0.029(2) -0.0034(17) -0.0095(16) -0.0032(19)
O5W 0.078(4) 0.033(3) 0.049(3) -0.016(2) -0.006(3) -0.015(2)
O6W 0.099(4) 0.040(3) 0.030(3) -0.024(3) -0.021(3) -0.002(2)
O1 0.0317(19) 0.0165(17) 0.0197(19) 0.0045(14) -0.0129(15) -0.0048(14)
O2 0.0254(18) 0.0134(17) 0.0246(19) 0.0027(13) -0.0094(15) -0.0052(14)
O3 0.042(2) 0.025(2) 0.028(2) -0.0001(16) -0.0204(17) -0.0064(16)
O4 0.040(2) 0.032(2) 0.024(2) 0.0003(17) -0.0165(17) -0.0131(17)
O5 0.0232(17) 0.0187(17) 0.0202(19) 0.0068(13) -0.0118(14) -0.0075(14)
O6 0.037(2) 0.0149(18) 0.026(2) 0.0070(15) -0.0137(16) -0.0057(15)
O7 0.039(2) 0.028(2) 0.027(2) 0.0037(16) -0.0166(17) -0.0123(17)
O8 0.0289(19) 0.026(2) 0.022(2) 0.0046(15) -0.0094(15) -0.0070(15)
N1 0.0178(19) 0.016(2) 0.017(2) -0.0007(15) -0.0052(16) -0.0061(16)
N2 0.0157(19) 0.017(2) 0.016(2) 0.0004(15) -0.0027(16) -0.0059(16)
C1 0.012(2) 0.023(3) 0.017(3) -0.0020(18) 0.0001(18) -0.012(2)
C2 0.014(2) 0.022(3) 0.015(2) -0.0001(18) 0.0012(18) -0.007(2)
C3 0.019(2) 0.014(2) 0.022(3) -0.0002(18) -0.004(2) -0.008(2)
C4 0.025(3) 0.023(3) 0.018(3) -0.004(2) -0.001(2) -0.012(2)
C5 0.018(2) 0.024(3) 0.015(2) -0.0011(19) -0.0058(19) -0.006(2)
C6 0.016(2) 0.020(2) 0.020(3) 0.0008(18) -0.0052(19) -0.006(2)
C7 0.025(3) 0.029(3) 0.013(3) -0.007(2) -0.004(2) -0.004(2)
C8 0.019(2) 0.024(3) 0.017(3) 0.0019(19) -0.0061(19) -0.008(2)
C9 0.014(2) 0.018(2) 0.016(2) 0.0035(17) -0.0029(18) -0.0045(19)
C10 0.021(2) 0.022(3) 0.022(3) 0.0008(19) -0.005(2) -0.008(2)
C11 0.026(3) 0.020(3) 0.024(3) 0.001(2) -0.006(2) -0.013(2)
C12 0.012(2) 0.019(2) 0.016(2) -0.0010(17) 0.0009(18) -0.0046(19)
C13 0.015(2) 0.019(2) 0.014(2) 0.0027(18) -0.0024(18) -0.0030(19)
C14 0.012(2) 0.029(3) 0.018(3) 0.0029(19) -0.0023(19) -0.008(2)

loop_
_atom_type_symbol
_atom_type_description
_atom_type_scat_dispersion_real
_atom_type_scat_dispersion_imag
_atom_type_scat_source
C C 0.0033 0.0016 'International Tables Vol C Tables 4.2.6.8 and 6.1.1.4'
H H 0.0000 0.0000 'International Tables Vol C Tables 4.2.6.8 and 6.1.1.4'
N N 0.0061 0.0033 'International Tables Vol C Tables 4.2.6.8 and 6.1.1.4'
O O 0.0106 0.0060 'International Tables Vol C Tables 4.2.6.8 and 6.1.1.4'
Cu Cu 0.3201 1.2651 'International Tables Vol C Tables 4.2.6.8 and 6.1.1.4'
Ag Ag -0.8971 1.1015 'International Tables Vol C Tables 4.2.6.8 and 6.1.1.4'

loop_
_geom_angle_atom_site_label_1
_geom_angle_atom_site_label_2
_geom_angle_atom_site_label_3
_geom_angle_site_symmetry_1
_geom_angle_site_symmetry_3
_geom_angle
_geom_angle_publ_flag
O1 Cu1 O5 . . 170.80(14) ?
O1 Cu1 N2 . . 94.86(15) ?
O5 Cu1 N2 . . 83.39(14) ?
O1 Cu1 N1 . . 83.25(15) ?
O5 Cu1 N1 . . 97.60(15) ?
N2 Cu1 N1 . . 174.21(16) ?
O1 Cu1 O1W . . 97.64(14) ?
O5 Cu1 O1W . . 91.49(13) ?
N2 Cu1 O1W . . 93.56(14) ?
N1 Cu1 O1W . . 92.12(14) ?
O3 Ag1 O7 1_454 . 148.04(13) ?
O3 Ag1 O4 1_454 2_766 109.65(13) ?
O7 Ag1 O4 . 2_766 90.30(12) ?
O3 Ag1 O8 1_454 . 154.06(12) ?
O7 Ag1 O8 . . 51.82(11) ?
O4 Ag1 O8 2_766 . 78.95(10) ?
O3 Ag1 O4 1_454 1_454 51.49(12) ?
O7 Ag1 O4 . 1_454 153.11(12) ?
O4 Ag1 O4 2_766 1_454 96.84(10) ?
O8 Ag1 O4 . 1_454 104.12(10) ?
O3 Ag1 Ag2 1_454 . 88.37(9) ?
O7 Ag1 Ag2 . . 70.04(9) ?
O4 Ag1 Ag2 2_766 . 80.52(8) ?
O8 Ag1 Ag2 . . 117.46(7) ?
O4 Ag1 Ag2 1_454 . 136.68(7) ?
O2W Ag2 O3W . . 172.31(17) ?
O2W Ag2 Ag2 . 2_655 106.32(13) ?
O3W Ag2 Ag2 . 2_655 81.33(12) ?
O2W Ag2 Ag1 . . 84.76(13) ?
O3W Ag2 Ag1 . . 89.55(12) ?
Ag2 Ag2 Ag1 2_655 . 131.09(2) ?
Cu1 O1W H1A . . 108(4) ?
Cu1 O1W H1B . . 108(4) ?
H1A O1W H1B . . 109(5) ?
Ag2 O2W H2A . . 104(5) ?
Ag2 O2W H2B . . 115(5) ?
H2A O2W H2B . . 109(6) ?
Ag2 O3W H3A . . 109(5) ?
Ag2 O3W H3B . . 108(5) ?
H3A O3W H3B . . 109(5) ?
H4A O4W H4B . . 109(4) ?
H5A O5W H5B . . 109(6) ?
H6A O6W H6B . . 109(6) ?
C1 O1 Cu1 . . 114.7(3) ?
C7 O3 Ag1 . 1_656 104.1(3) ?
C8 O5 Cu1 . . 114.0(3) ?
C14 O7 Ag1 . . 103.1(3) ?
C14 O8 Ag1 . . 81.1(3) ?
C6 N1 C2 . . 119.0(4) ?
C6 N1 Cu1 . . 129.7(3) ?
C2 N1 Cu1 . . 111.1(3) ?
C13 N2 C9 . . 119.3(4) ?
C13 N2 Cu1 . . 128.5(3) ?
C9 N2 Cu1 . . 112.2(3) ?
O2 C1 O1 . . 125.1(4) ?
O2 C1 C2 . . 119.5(4) ?
O1 C1 C2 . . 115.4(4) ?
N1 C2 C3 . . 121.9(4) ?
N1 C2 C1 . . 114.3(4) ?
C3 C2 C1 . . 123.8(4) ?
C2 C3 C4 . . 118.9(4) ?
C2 C3 H3 . . 120.6 ?
C4 C3 H3 . . 120.6 ?
C3 C4 C5 . . 119.5(4) ?
C3 C4 H4 . . 120.3 ?
C5 C4 H4 . . 120.3 ?
C6 C5 C4 . . 118.2(4) ?
C6 C5 C7 . . 120.9(4) ?
C4 C5 C7 . . 120.9(4) ?
N1 C6 C5 . . 122.5(4) ?
N1 C6 H6 . . 118.8 ?
C5 C6 H6 . . 118.8 ?
O4 C7 O3 . . 123.9(5) ?
O4 C7 C5 . . 118.5(5) ?
O3 C7 C5 . . 117.5(4) ?
O6 C8 O5 . . 124.5(4) ?
O6 C8 C9 . . 119.5(4) ?
O5 C8 C9 . . 115.9(4) ?
N2 C9 C10 . . 122.9(4) ?
N2 C9 C8 . . 114.5(4) ?
C10 C9 C8 . . 122.6(4) ?
C9 C10 C11 . . 117.4(4) ?
C9 C10 H10 . . 121.3 ?
C11 C10 H10 . . 121.3 ?
C10 C11 C12 . . 120.6(4) ?
C10 C11 H11 . . 119.7 ?
C12 C11 H11 . . 119.7 ?
C11 C12 C13 . . 118.2(4) ?
C11 C12 C14 . . 121.7(4) ?
C13 C12 C14 . . 120.1(4) ?
N2 C13 C12 . . 121.6(4) ?
N2 C13 H13 . . 119.2 ?
C12 C13 H13 . . 119.2 ?
O8 C14 O7 . . 123.6(4) ?
O8 C14 C12 . . 119.7(4) ?
O7 C14 C12 . . 116.7(4) ?

loop_
_geom_bond_atom_site_label_1
_geom_bond_atom_site_label_2
_geom_bond_site_symmetry_2
_geom_bond_distance
_geom_bond_publ_flag
Cu1 O1 . 1.951(3) y
Cu1 O5 . 1.966(3) y
Cu1 N1 . 1.991(4) y
Cu1 N2 . 1.986(4) y
Cu1 O1W . 2.298(4) y
Ag1 O3 1_454 2.231(3) y
Ag1 O4 2_766 2.664(4) y
Ag1 O4 1_454 2.747(4) y
Ag1 O7 . 2.241(4) y
Ag1 O8 . 2.722(3) y
Ag1 Ag2 . 3.1264(7) y
Ag2 O2W . 2.130(5) y
Ag2 O3W . 2.134(5) y
Ag2 Ag2 2_655 3.1177(8) y
O1W H1A . 0.82(4) ?
O1W H1B . 0.82(4) ?
O2W H2A . 0.83(5) ?
O2W H2B . 0.83(5) ?
O3W H3A . 0.82(6) ?
O3W H3B . 0.82(6) ?
O4W H4A . 0.82(3) ?
O4W H4B . 0.82(2) ?
O5W H5A . 0.83(5) ?
O5W H5B . 0.82(4) ?
O6W H6A . 0.82(5) ?
O6W H6B . 0.82(2) ?
O1 C1 . 1.281(5) ?
O2 C1 . 1.226(6) ?
O3 C7 . 1.261(6) ?
O3 Ag1 1_656 2.231(3) ?
O4 C7 . 1.244(6) ?
O5 C8 . 1.296(6) ?
O6 C8 . 1.231(6) ?
O7 C14 . 1.265(6) ?
O8 C14 . 1.244(6) ?
N1 C6 . 1.337(6) ?
N1 C2 . 1.352(6) ?
N2 C13 . 1.340(6) ?
N2 C9 . 1.345(6) ?
C1 C2 . 1.512(7) ?
C2 C3 . 1.379(6) ?
C3 C4 . 1.388(7) ?
C3 H3 . 0.9500 ?
C4 C5 . 1.388(7) ?
C4 H4 . 0.9500 ?
C5 C6 . 1.390(7) ?
C5 C7 . 1.512(7) ?
C6 H6 . 0.9500 ?
C8 C9 . 1.504(6) ?
C9 C10 . 1.380(6) ?
C10 C11 . 1.383(7) ?
C10 H10 . 0.9500 ?
C11 C12 . 1.389(6) ?
C11 H11 . 0.9500 ?
C12 C13 . 1.392(6) ?
C12 C14 . 1.499(7) ?
C13 H13 . 0.9500 ?

loop_
_geom_hbond_atom_site_label_D
_geom_hbond_atom_site_label_H
_geom_hbond_atom_site_label_A
_geom_hbond_site_symmetry_A
_geom_hbond_distance_DH
_geom_hbond_distance_HA
_geom_hbond_distance_DA
_geom_hbond_angle_DHA
_geom_hbond_publ_flag
O1W H1A O8 2_666 0.82(4) 1.87(4) 2.684(5) 172(5) y
O1W H1B O4W . 0.82(4) 1.97(4) 2.739(5) 157(5) y
O2W H2A O4 2_766 0.83(5) 2.11(5) 2.924(6) 166(7) y
O2W H2B O1W 1_554 0.83(5) 2.22(5) 3.046(6) 172(6) y
O3W H3A O4W 2_656 0.82(6) 2.34(5) 3.115(6) 156(5) y
O3W H3B O7 . 0.82(6) 2.20(5) 2.861(6) 138(7) y
O4W H4A O5 1_455 0.82(3) 2.18(3) 2.931(5) 153(5) y
O4W H4B O2 2_666 0.82(2) 2.01(3) 2.770(5) 154(5) y
O5W H5A O6W 2_567 0.83(5) 1.89(5) 2.708(7) 174(6) y
O5W H5B O3 1_455 0.82(4) 1.89(4) 2.697(5) 167(6) y
O6W H6A O5W 1_565 0.82(5) 1.91(5) 2.708(6) 165(6) y
O6W H6B O6 1_465 0.82(2) 1.90(3) 2.691(6) 162(8) y
